data_1516750
loop_
_publ_author_name
'Abdur Rahman, S. M.'
'Sonoda, Motohiro'
'Ono, Miyako'
'Miki, Koji'
'Tobe, Yoshito'

_publ_section_title
;
 Novel synthesis of bridged phenylthienylethenes and dithienylethenes via
 Pd-catalyzed double-cyclization reactions of diarylhexadienynes
;
_journal_coden_ASTM ORLEF7
_journal_issue 6
_journal_name_full 'Organic Letters'
_journal_page_first 1197
_journal_page_last 1200
_journal_paper_doi 10.1021/ol0600281
_journal_volume 8
_journal_year 2006
_chemical_formula_sum 'C14 H8 S2'
_chemical_formula_weight 240.34
_chemical_melting_point ?
_space_group_IT_number 2
_symmetry_cell_setting triclinic
_symmetry_Int_Tables_number 2
_symmetry_space_group_name_Hall '-P 1'
_symmetry_space_group_name_H-M 'P -1'
_cell_angle_alpha 87.315(7)
_cell_angle_beta 83.118(6)
_cell_angle_gamma 83.334(7)
_cell_formula_units_Z 8
_cell_length_a 7.169(1)
_cell_length_b 17.422(3)
_cell_length_c 17.421(2)
_cell_measurement_reflns_used 8489
_cell_measurement_temperature 114.2
_cell_measurement_theta_max 27.5
_cell_measurement_theta_min 3.1
_cell_volume 2144.4(5)
_computing_cell_refinement PROCESS-AUTO
_computing_data_collection PROCESS-AUTO
_computing_data_reduction 'teXsan Ver. 1.11'
_computing_publication_material 'teXsan Ver. 1.11'
_computing_structure_refinement SHELXL97
_computing_structure_solution SIR92
_diffrn_detector_area_resol_mean 10.00
_diffrn_measurement_device_type 'Rigaku RAXIS-RAPID Imaging Plate'
_diffrn_measurement_method \w
_diffrn_radiation_type 'Mo K\a'
_diffrn_radiation_wavelength 0.7107
_diffrn_reflns_av_R_equivalents 0.127
_diffrn_reflns_limit_h_max 9
_diffrn_reflns_limit_h_min -9
_diffrn_reflns_limit_k_max 22
_diffrn_reflns_limit_k_min -22
_diffrn_reflns_limit_l_max 19
_diffrn_reflns_limit_l_min -22
_diffrn_reflns_number 19910
_diffrn_reflns_theta_max 27.49
_diffrn_reflns_theta_min 4.5
_exptl_absorpt_coefficient_mu 0.459
_exptl_absorpt_correction_T_max 0.955
_exptl_absorpt_correction_T_min 0.448
_exptl_absorpt_correction_type multi-scan
_exptl_absorpt_process_details '(Higashi, 1995)'
_exptl_crystal_colour brown
_exptl_crystal_density_diffrn 1.489
_exptl_crystal_description platelet
_exptl_crystal_size_max 0.550
_exptl_crystal_size_mid 0.150
_exptl_crystal_size_min 0.100
_refine_diff_density_max 0.73
_refine_diff_density_min -0.67
_refine_ls_extinction_coef 0.0000
_refine_ls_extinction_expression Fc^*^=kFc[1+0.001xFc^2^\l^3^/sin(2\q)]^-1/4^
_refine_ls_extinction_method SHELXL
_refine_ls_goodness_of_fit_ref 0.963
_refine_ls_hydrogen_treatment noref
_refine_ls_number_parameters 258
_refine_ls_number_reflns 4899
_refine_ls_R_factor_gt 0.0825
_refine_ls_shift/su_max 0.0000
_refine_ls_structure_factor_coef Fsqd
_refine_ls_weighting_details 'w = 1/[\s^2^(Fo^2^) + (0.0970P)^2^+0.0500P] where P=(Fo^2^+2Fc^2^)/3'
_refine_ls_weighting_scheme calc
_refine_ls_wR_factor_ref 0.2097
_reflns_number_gt 4899
_reflns_number_total 9759
_reflns_threshold_expression >2.0sigma(I)
_cod_duplicate_entry 1505884
_cod_data_source_file ol0600281si20060105_085820.cif
_cod_data_source_block Z-9e-crystal-B
_cod_depositor_comments
;
The following automatic conversions were performed:

'_chemical_melting_point' value 'none' was changed to '?' - the value
is undefined or not given.

Automatic conversion script
Id: cif_fix_values 2281 2013-09-26 08:29:07Z andrius 

 Updated bibliographic information.

 Antanas Vaitkus,
 2019-09-22

 Marked entry as a duplicate of entry 1505884.

 Antanas Vaitkus,
 2019-09-22
;
_cod_original_cell_volume 2144.3(5)
_cod_original_sg_symbol_H-M 'P -1         '
_cod_original_formula_sum 'C56 H32 S8 '
_cod_database_code 1516750

loop_
_symmetry_equiv_pos_as_xyz
x,y,z
-x,-y,-z

loop_
_atom_site_label
_atom_site_type_symbol
_atom_site_fract_x
_atom_site_fract_y
_atom_site_fract_z
_atom_site_U_iso_or_equiv
_atom_site_adp_type
_atom_site_occupancy
_atom_site_calc_flag
S(1) S 1.1411(2) 0.89135(9) 0.35209(8) 0.0344(2) Uani 1.00 d
S(2) S 1.2383(2) 0.85931(8) 0.17010(8) 0.0296(2) Uani 1.00 d
S(3) S 1.2802(2) 0.67194(8) 0.31515(8) 0.0304(2) Uani 1.00 d
S(4) S 1.3662(2) 0.64090(8) 0.13224(8) 0.0298(2) Uani 1.00 d
S(5) S 0.3666(2) 0.84959(8) 0.62108(8) 0.0318(2) Uani 1.00 d
S(6) S 0.4444(2) 0.66571(8) 0.59012(8) 0.0302(2) Uani 1.00 d
S(7) S 0.2241(2) 0.88046(8) 0.83591(8) 0.0307(2) Uani 1.00 d
S(8) S 0.3121(2) 0.69827(8) 0.80510(8) 0.0284(2) Uani 1.00 d
C(1) C 0.8605(7) 0.8109(3) 0.2236(3) 0.0227(7) Uani 1.00 d
C(2) C 0.7375(7) 0.7794(3) 0.1770(3) 0.0277(7) Uani 1.00 d
C(3) C 0.8164(8) 0.7727(3) 0.1037(3) 0.0343(9) Uani 1.00 d
C(4) C 0.9993(7) 0.8017(3) 0.0982(3) 0.0240(7) Uani 1.00 d
C(5) C 1.0248(7) 0.8241(3) 0.1700(3) 0.0257(7) Uani 1.00 d
C(6) C 1.1571(7) 0.8130(3) 0.0417(3) 0.0336(8) Uani 1.00 d
C(8) C 0.8190(7) 0.8253(3) 0.3010(3) 0.0256(7) Uani 1.00 d
C(9) C 0.6461(7) 0.8093(3) 0.3486(3) 0.0302(8) Uani 1.00 d
C(10) C 0.6514(7) 0.8282(3) 0.4209(3) 0.0346(8) Uani 1.00 d
C(11) C 0.8304(8) 0.8589(3) 0.4266(3) 0.0314(9) Uani 1.00 d
C(12) C 0.9300(7) 0.8566(3) 0.3536(3) 0.0268(7) Uani 1.00 d
C(13) C 0.9274(8) 0.8896(3) 0.4844(3) 0.0305(8) Uani 1.00 d
C(14) C 1.0996(9) 0.9101(4) 0.4478(3) 0.038(1) Uani 1.00 d
C(15) C 0.9856(6) 0.5989(3) 0.1884(3) 0.0245(7) Uani 1.00 d
C(16) C 0.8510(7) 0.5701(3) 0.1417(3) 0.0315(7) Uani 1.00 d
C(17) C 0.9282(7) 0.5678(3) 0.0676(3) 0.0288(8) Uani 1.00 d
C(18) C 1.1150(8) 0.5917(3) 0.0617(3) 0.0312(9) Uani 1.00 d
C(19) C 1.1474(7) 0.6103(3) 0.1334(3) 0.0251(7) Uani 1.00 d
C(20) C 1.2706(7) 0.6012(3) 0.0030(3) 0.0283(8) Uani 1.00 d
C(21) C 1.4130(8) 0.6273(4) 0.0357(3) 0.0360(9) Uani 1.00 d
C(22) C 0.9503(7) 0.6110(3) 0.2659(3) 0.0260(7) Uani 1.00 d
C(23) C 0.7726(7) 0.5959(3) 0.3154(3) 0.0302(7) Uani 1.00 d
C(24) C 0.7837(7) 0.6152(3) 0.3868(3) 0.0352(8) Uani 1.00 d
C(25) C 0.9674(7) 0.6425(3) 0.3910(3) 0.0270(8) Uani 1.00 d
C(26) C 1.0655(6) 0.6399(3) 0.3186(3) 0.0232(7) Uani 1.00 d
C(27) C 1.0648(8) 0.6724(3) 0.4468(3) 0.0344(8) Uani 1.00 d
C(28) C 1.2389(8) 0.6899(3) 0.4109(3) 0.0332(9) Uani 1.00 d
C(29) C 0.7431(7) 0.7895(3) 0.6674(3) 0.0262(7) Uani 1.00 d
C(30) C 0.8708(8) 0.8334(3) 0.7009(3) 0.0341(8) Uani 1.00 d
C(31) C 0.7966(8) 0.9067(3) 0.7088(3) 0.0349(10) Uani 1.00 d
C(32) C 0.6108(8) 0.9160(3) 0.6798(3) 0.0285(9) Uani 1.00 d
C(33) C 0.5811(7) 0.8460(3) 0.6554(3) 0.0277(8) Uani 1.00 d
C(34) C 0.4612(8) 0.9765(3) 0.6690(3) 0.0337(9) Uani 1.00 d
C(35) C 0.3204(8) 0.9463(3) 0.6376(3) 0.0357(9) Uani 1.00 d
C(36) C 0.7761(6) 0.7136(3) 0.6513(3) 0.0216(7) Uani 1.00 d
C(37) C 0.9477(7) 0.6622(3) 0.6669(3) 0.0274(7) Uani 1.00 d
C(38) C 0.9362(8) 0.5910(4) 0.6470(3) 0.0376(8) Uani 1.00 d
C(39) C 0.7544(7) 0.5883(3) 0.6185(3) 0.0257(8) Uani 1.00 d
C(40) C 0.6623(7) 0.6624(3) 0.6200(3) 0.0237(7) Uani 1.00 d
C(41) C 0.6501(7) 0.5325(3) 0.5924(3) 0.0295(8) Uani 1.00 d
C(42) C 0.4750(8) 0.5685(3) 0.5751(3) 0.0329(9) Uani 1.00 d
C(43) C 0.6366(6) 0.7481(3) 0.8701(3) 0.0226(7) Uani 1.00 d
C(44) C 0.8134(7) 0.6989(3) 0.8851(3) 0.0290(7) Uani 1.00 d
C(45) C 0.8063(7) 0.6275(3) 0.8620(3) 0.0307(7) Uani 1.00 d
C(46) C 0.6252(7) 0.6241(3) 0.8327(3) 0.0257(8) Uani 1.00 d
C(47) C 0.5288(7) 0.6968(3) 0.8377(3) 0.0278(7) Uani 1.00 d
C(48) C 0.5297(7) 0.5690(3) 0.8015(3) 0.0285(8) Uani 1.00 d
C(49) C 0.3542(8) 0.6023(3) 0.7843(3) 0.0321(9) Uani 1.00 d
C(50) C 0.5991(6) 0.8250(3) 0.8840(3) 0.0207(7) Uani 1.00 d
C(51) C 0.7246(7) 0.8713(3) 0.9173(3) 0.0289(8) Uani 1.00 d
C(52) C 0.6469(7) 0.9445(3) 0.9225(3) 0.0320(8) Uani 1.00 d
C(53) C 0.4638(8) 0.9512(3) 0.8931(3) 0.0310(9) Uani 1.00 d
C(54) C 0.4374(7) 0.8798(3) 0.8701(3) 0.0228(8) Uani 1.00 d
C(55) C 0.3079(8) 1.0098(3) 0.8823(3) 0.0302(9) Uani 1.00 d
C(56) C 0.1716(8) 0.9767(4) 0.8534(3) 0.0403(9) Uani 1.00 d
C(57) C 1.2921(7) 0.8439(3) 0.0736(3) 0.0317(8) Uani 1.00 d
H(1) H 1.4082 0.8559 0.0450 0.0374 Uiso 1.00 calc
H(2) H 0.6162 0.7657 0.1962 0.0330 Uiso 1.00 calc
H(3) H 0.7610 0.7524 0.0630 0.0412 Uiso 1.00 calc
H(4) H 1.1644 0.8010 -0.0099 0.0431 Uiso 1.00 calc
H(5) H 0.5445 0.7882 0.3302 0.0352 Uiso 1.00 calc
H(6) H 0.5545 0.8227 0.4626 0.0411 Uiso 1.00 calc
H(7) H 0.8853 0.8940 0.5366 0.0392 Uiso 1.00 calc
H(8) H 1.1836 0.9326 0.4743 0.0447 Uiso 1.00 calc
H(9) H 0.7299 0.5563 0.1607 0.0375 Uiso 1.00 calc
H(10) H 0.8687 0.5522 0.0264 0.0358 Uiso 1.00 calc
H(11) H 0.6699 0.5746 0.2984 0.0354 Uiso 1.00 calc
H(12) H 0.6867 0.6124 0.4289 0.0423 Uiso 1.00 calc
H(13) H 1.0159 0.6789 0.5002 0.0382 Uiso 1.00 calc
H(14) H 1.3342 0.7110 0.4374 0.0377 Uiso 1.00 calc
H(15) H 1.2737 0.5913 -0.0495 0.0351 Uiso 1.00 calc
H(16) H 1.5293 0.6366 0.0068 0.0429 Uiso 1.00 calc
H(17) H 0.9904 0.8127 0.7145 0.0402 Uiso 1.00 calc
H(18) H 0.8551 0.9461 0.7301 0.0414 Uiso 1.00 calc
H(19) H 0.4593 1.0284 0.6814 0.0422 Uiso 1.00 calc
H(20) H 0.2073 0.9765 0.6264 0.0429 Uiso 1.00 calc
H(21) H 1.0509 0.6785 0.6886 0.0323 Uiso 1.00 calc
H(22) H 1.0305 0.5482 0.6506 0.0448 Uiso 1.00 calc
H(23) H 0.6904 0.4797 0.5879 0.0368 Uiso 1.00 calc
H(24) H 0.3825 0.5420 0.5561 0.0384 Uiso 1.00 calc
H(25) H 0.9150 0.7160 0.9073 0.0353 Uiso 1.00 calc
H(26) H 0.9034 0.5861 0.8646 0.0367 Uiso 1.00 calc
H(27) H 0.5785 0.5168 0.7935 0.0333 Uiso 1.00 calc
H(28) H 0.2676 0.5745 0.7633 0.0377 Uiso 1.00 calc
H(29) H 0.8440 0.8521 0.9331 0.0349 Uiso 1.00 calc
H(30) H 0.7018 0.9852 0.9421 0.0388 Uiso 1.00 calc
H(31) H 0.3032 1.0620 0.8936 0.0373 Uiso 1.00 calc
H(32) H 0.0553 1.0053 0.8431 0.0487 Uiso 1.00 calc

loop_
_atom_site_aniso_label
_atom_site_aniso_U_11
_atom_site_aniso_U_22
_atom_site_aniso_U_33
_atom_site_aniso_U_12
_atom_site_aniso_U_13
_atom_site_aniso_U_23
S(1) 0.0341(7) 0.0376 0.0331 -0.0052 -0.0083 -0.0047
S(2) 0.0232(6) 0.0355 0.0299 -0.0040 -0.0028 0.0019
S(3) 0.0267(6) 0.0399 0.0262 -0.0068 -0.0079 0.0023
S(4) 0.0253(6) 0.0349 0.0295 -0.0040 -0.0044 0.0009
S(5) 0.0287(6) 0.0345 0.0313 0.0038 -0.0063 -0.0022
S(6) 0.0272(6) 0.0346 0.0303 -0.0037 -0.0082 -0.0056
S(7) 0.0273(6) 0.0332 0.0310 0.0029 -0.0067 -0.0018
S(8) 0.0275(6) 0.0288 0.0303 -0.0010 -0.0103 -0.0011
C(1) 0.020(2) 0.0169 0.0311 -0.0004 -0.0054 0.0033
C(2) 0.021(2) 0.0213 0.0397 -0.0024 -0.0027 0.0066
C(3) 0.042(3) 0.0352 0.0225 0.0102 -0.0051 -0.0004
C(4) 0.026(2) 0.0237 0.0257 -0.0025 -0.0159 -0.0041
C(5) 0.021(2) 0.0271 0.0272 0.0019 -0.0008 0.0036
C(6) 0.028(2) 0.0372 0.0305 0.0042 0.0089 -0.0031
C(8) 0.019(2) 0.0271 0.0303 0.0064 -0.0101 -0.0057
C(9) 0.027(2) 0.0320 0.0302 -0.0052 0.0025 0.0075
C(10) 0.030(2) 0.0330 0.0363 -0.0041 0.0136 0.0052
C(11) 0.035(3) 0.0259 0.0303 0.0066 -0.0024 -0.0036
C(12) 0.023(2) 0.0272 0.0279 0.0038 -0.0012 -0.0021
C(13) 0.032(2) 0.0251 0.0340 0.0001 -0.0011 -0.0067
C(14) 0.051(3) 0.0361 0.0314 -0.0086 -0.0157 -0.0037
C(15) 0.018(2) 0.0235 0.0314 0.0006 -0.0039 0.0026
C(16) 0.020(2) 0.0313 0.0439 0.0018 -0.0103 -0.0007
C(17) 0.036(2) 0.0230 0.0320 -0.0024 -0.0217 -0.0077
C(18) 0.035(3) 0.0264 0.0309 0.0039 -0.0068 0.0017
C(19) 0.020(2) 0.0317 0.0246 -0.0011 -0.0088 -0.0007
C(20) 0.031(2) 0.0274 0.0281 -0.0089 -0.0037 0.0012
C(21) 0.035(3) 0.0434 0.0260 -0.0031 0.0074 0.0050
C(22) 0.018(2) 0.0315 0.0256 0.0068 -0.0021 0.0014
C(23) 0.015(2) 0.0334 0.0416 0.0040 -0.0087 -0.0006
C(24) 0.027(2) 0.0370 0.0362 0.0009 0.0073 0.0104
C(25) 0.029(2) 0.0233 0.0273 -0.0001 0.0002 0.0038
C(26) 0.019(2) 0.0212 0.0297 -0.0010 -0.0066 0.0025
C(27) 0.029(2) 0.0370 0.0345 -0.0044 0.0056 0.0033
C(28) 0.042(3) 0.0322 0.0247 -0.0076 0.0008 0.0088
C(29) 0.026(2) 0.0403 0.0126 -0.0050 -0.0029 -0.0007
C(30) 0.031(2) 0.0412 0.0281 -0.0044 0.0053 0.0030
C(31) 0.040(3) 0.0396 0.0257 -0.0104 -0.0016 -0.0043
C(32) 0.039(3) 0.0290 0.0180 -0.0042 -0.0019 -0.0064
C(33) 0.030(2) 0.0267 0.0232 -0.0006 0.0057 0.0039
C(34) 0.040(3) 0.0296 0.0293 0.0069 -0.0078 0.0026
C(35) 0.036(3) 0.0373 0.0309 0.0048 -0.0021 -0.0018
C(36) 0.020(2) 0.0275 0.0181 -0.0064 -0.0025 0.0022
C(37) 0.021(2) 0.0342 0.0295 -0.0052 -0.0108 -0.0002
C(38) 0.029(2) 0.0470 0.0313 0.0143 -0.0031 0.0106
C(39) 0.035(2) 0.0212 0.0217 -0.0016 -0.0062 -0.0036
C(40) 0.021(2) 0.0318 0.0179 -0.0026 -0.0021 0.0038
C(41) 0.030(2) 0.0342 0.0197 0.0054 0.0057 0.0028
C(42) 0.041(3) 0.0387 0.0203 -0.0139 0.0006 -0.0003
C(43) 0.019(2) 0.0321 0.0161 -0.0036 0.0019 -0.0008
C(44) 0.023(2) 0.0356 0.0264 0.0066 -0.0033 0.0008
C(45) 0.024(2) 0.0358 0.0304 0.0075 -0.0083 0.0032
C(46) 0.030(2) 0.0266 0.0186 -0.0017 0.0017 0.0081
C(47) 0.021(2) 0.0360 0.0219 0.0037 0.0041 0.0087
C(48) 0.030(2) 0.0322 0.0233 -0.0084 0.0017 -0.0007
C(49) 0.044(3) 0.0275 0.0233 0.0022 -0.0067 0.0084
C(50) 0.020(2) 0.0305 0.0124 -0.0069 -0.0026 -0.0030
C(51) 0.030(2) 0.0316 0.0246 -0.0061 -0.0016 0.0038
C(52) 0.032(2) 0.0393 0.0314 -0.0198 -0.0105 -0.0110
C(53) 0.036(3) 0.0360 0.0206 0.0007 -0.0062 0.0008
C(54) 0.031(2) 0.0227 0.0156 -0.0037 -0.0051 -0.0002
C(55) 0.040(3) 0.0196 0.0344 -0.0022 -0.0161 -0.0112
C(56) 0.042(3) 0.0399 0.0359 0.0153 -0.0121 0.0044
C(57) 0.028(2) 0.0293 0.0356 -0.0061 0.0051 0.0025

loop_
_atom_type_symbol
_atom_type_description
_atom_type_scat_dispersion_real
_atom_type_scat_dispersion_imag
_atom_type_scat_source
C C 0.003 0.002
;International Tables for Crystallography
(1992, Vol. C, Tables 4.2.6.8 and 6.1.1.4)
;
H H 0.000 0.000
;International Tables for Crystallography
(1992, Vol. C, Table 6.1.1.4)
;
S S 0.125 0.123
;International Tables for Crystallography
(1992, Vol. C, Tables 4.2.6.8 and 6.1.1.4)
;

loop_
_geom_angle_atom_site_label_1
_geom_angle_atom_site_label_2
_geom_angle_atom_site_label_3
_geom_angle
_geom_angle_publ_flag
C(12) S(1) C(14) 91.8(3) yes
C(5) S(2) C(57) 90.9(3) yes
C(26) S(3) C(28) 90.2(3) yes
C(19) S(4) C(21) 91.1(3) yes
C(33) S(5) C(35) 91.2(3) yes
C(40) S(6) C(42) 91.6(3) yes
C(54) S(7) C(56) 90.8(3) yes
C(47) S(8) C(49) 91.7(3) yes
C(2) C(1) C(5) 104.1(4) yes
C(2) C(1) C(8) 125.1(4) yes
C(5) C(1) C(8) 130.8(5) yes
C(1) C(2) C(3) 111.2(5) yes
C(2) C(3) C(4) 107.5(5) yes
C(3) C(4) C(5) 107.9(4) yes
C(3) C(4) C(6) 139.6(5) yes
C(5) C(4) C(6) 112.5(5) yes
S(2) C(5) C(1) 139.0(4) yes
S(2) C(5) C(4) 111.7(4) yes
C(1) C(5) C(4) 109.3(5) yes
C(4) C(6) C(57) 111.0(5) yes
C(1) C(8) C(9) 125.3(5) yes
C(1) C(8) C(12) 130.1(4) yes
C(9) C(8) C(12) 104.5(4) yes
C(8) C(9) C(10) 110.4(5) yes
C(9) C(10) C(11) 109.0(5) yes
C(10) C(11) C(12) 106.9(5) yes
C(10) C(11) C(13) 138.9(5) yes
C(12) C(11) C(13) 114.2(5) yes
S(1) C(12) C(8) 139.1(4) yes
S(1) C(12) C(11) 111.7(4) yes
C(8) C(12) C(11) 109.2(4) yes
C(11) C(13) C(14) 107.6(5) yes
S(1) C(14) C(13) 114.7(5) yes
C(16) C(15) C(19) 104.0(4) yes
C(16) C(15) C(22) 124.5(4) yes
C(19) C(15) C(22) 131.5(5) yes
C(15) C(16) C(17) 108.7(4) yes
C(16) C(17) C(18) 109.3(5) yes
C(17) C(18) C(19) 107.9(4) yes
C(17) C(18) C(20) 138.4(5) yes
C(19) C(18) C(20) 113.7(5) yes
S(4) C(19) C(15) 138.5(4) yes
S(4) C(19) C(18) 111.5(4) yes
C(15) C(19) C(18) 110.0(5) yes
C(18) C(20) C(21) 109.2(5) yes
S(4) C(21) C(20) 114.5(4) yes
C(15) C(22) C(23) 124.9(5) yes
C(15) C(22) C(26) 130.7(4) yes
C(23) C(22) C(26) 104.4(4) yes
C(22) C(23) C(24) 109.2(5) yes
C(23) C(24) C(25) 109.3(5) yes
C(24) C(25) C(26) 108.1(5) yes
C(24) C(25) C(27) 138.2(5) yes
C(26) C(25) C(27) 113.7(5) yes
S(3) C(26) C(22) 138.2(4) yes
S(3) C(26) C(25) 112.9(4) yes
C(22) C(26) C(25) 108.9(4) yes
C(25) C(27) C(28) 108.3(5) yes
S(3) C(28) C(27) 115.0(5) yes
C(30) C(29) C(33) 104.1(5) yes
C(30) C(29) C(36) 125.6(5) yes
C(33) C(29) C(36) 130.3(5) yes
C(29) C(30) C(31) 110.5(5) yes
C(30) C(31) C(32) 108.5(5) yes
C(31) C(32) C(33) 107.2(5) yes
C(31) C(32) C(34) 138.5(5) yes
C(33) C(32) C(34) 114.3(5) yes
S(5) C(33) C(29) 138.9(4) yes
S(5) C(33) C(32) 111.5(4) yes
C(29) C(33) C(32) 109.6(5) yes
C(32) C(34) C(35) 109.0(5) yes
S(5) C(35) C(34) 114.0(4) yes
C(29) C(36) C(37) 124.9(5) yes
C(29) C(36) C(40) 131.7(4) yes
C(37) C(36) C(40) 103.3(4) yes
C(36) C(37) C(38) 110.8(5) yes
C(37) C(38) C(39) 108.7(5) yes
C(38) C(39) C(40) 107.4(5) yes
C(38) C(39) C(41) 138.2(5) yes
C(40) C(39) C(41) 114.4(5) yes
S(6) C(40) C(36) 138.5(4) yes
S(6) C(40) C(39) 111.5(4) yes
C(36) C(40) C(39) 109.9(4) yes
C(39) C(41) C(42) 109.1(5) yes
S(6) C(42) C(41) 113.4(4) yes
C(44) C(43) C(47) 104.0(4) yes
C(44) C(43) C(50) 125.1(5) yes
C(47) C(43) C(50) 130.9(4) yes
C(43) C(44) C(45) 109.3(5) yes
C(44) C(45) C(46) 108.8(4) yes
C(45) C(46) C(47) 107.2(5) yes
C(45) C(46) C(48) 137.9(5) yes
C(47) C(46) C(48) 114.9(5) yes
S(8) C(47) C(43) 138.9(4) yes
S(8) C(47) C(46) 110.5(4) yes
C(43) C(47) C(46) 110.6(4) yes
C(46) C(48) C(49) 110.0(5) yes
S(8) C(49) C(48) 112.8(4) yes
C(43) C(50) C(51) 125.2(4) yes
C(43) C(50) C(54) 130.8(5) yes
C(51) C(50) C(54) 104.0(4) yes
C(50) C(51) C(52) 110.1(5) yes
C(51) C(52) C(53) 108.7(5) yes
C(52) C(53) C(54) 107.5(5) yes
C(52) C(53) C(55) 138.8(5) yes
C(54) C(53) C(55) 113.7(5) yes
S(7) C(54) C(50) 138.7(4) yes
S(7) C(54) C(53) 111.5(4) yes
C(50) C(54) C(53) 109.7(5) yes
C(53) C(55) C(56) 108.8(5) yes
S(7) C(56) C(55) 115.1(4) yes
S(2) C(57) C(6) 113.9(4) yes

loop_
_geom_bond_atom_site_label_1
_geom_bond_atom_site_label_2
_geom_bond_distance
_geom_bond_publ_flag
S(1) C(12) 1.691(5) yes
S(1) C(14) 1.699(6) yes
S(2) C(5) 1.714(5) yes
S(2) C(57) 1.706(6) yes
S(3) C(26) 1.690(5) yes
S(3) C(28) 1.697(5) yes
S(4) C(19) 1.711(5) yes
S(4) C(21) 1.698(6) yes
S(5) C(33) 1.709(6) yes
S(5) C(35) 1.709(6) yes
S(6) C(40) 1.699(5) yes
S(6) C(42) 1.710(6) yes
S(7) C(54) 1.705(5) yes
S(7) C(56) 1.709(6) yes
S(8) C(47) 1.714(5) yes
S(8) C(49) 1.712(6) yes
C(1) C(2) 1.437(8) yes
C(1) C(5) 1.446(7) yes
C(1) C(8) 1.373(7) yes
C(2) C(3) 1.337(7) yes
C(3) C(4) 1.450(8) yes
C(4) C(5) 1.368(7) yes
C(4) C(6) 1.433(7) yes
C(6) C(57) 1.346(8) yes
C(8) C(9) 1.454(7) yes
C(8) C(12) 1.447(8) yes
C(9) C(10) 1.322(8) yes
C(10) C(11) 1.462(8) yes
C(11) C(12) 1.381(7) yes
C(11) C(13) 1.444(8) yes
C(13) C(14) 1.396(8) yes
C(15) C(16) 1.478(8) yes
C(15) C(19) 1.441(6) yes
C(15) C(22) 1.364(7) yes
C(16) C(17) 1.342(7) yes
C(17) C(18) 1.439(8) yes
C(18) C(19) 1.358(8) yes
C(18) C(20) 1.439(7) yes
C(20) C(21) 1.359(8) yes
C(22) C(23) 1.494(7) yes
C(22) C(26) 1.450(7) yes
C(23) C(24) 1.318(8) yes
C(24) C(25) 1.463(8) yes
C(25) C(26) 1.369(7) yes
C(25) C(27) 1.413(8) yes
C(27) C(28) 1.388(8) yes
C(29) C(30) 1.447(8) yes
C(29) C(33) 1.461(7) yes
C(29) C(36) 1.353(7) yes
C(30) C(31) 1.331(8) yes
C(31) C(32) 1.469(8) yes
C(32) C(33) 1.358(8) yes
C(32) C(34) 1.437(7) yes
C(34) C(35) 1.371(9) yes
C(36) C(37) 1.480(7) yes
C(36) C(40) 1.442(8) yes
C(37) C(38) 1.318(9) yes
C(38) C(39) 1.456(8) yes
C(39) C(40) 1.380(7) yes
C(39) C(41) 1.415(8) yes
C(41) C(42) 1.397(8) yes
C(43) C(44) 1.489(7) yes
C(43) C(47) 1.423(8) yes
C(43) C(50) 1.362(7) yes
C(44) C(45) 1.334(8) yes
C(45) C(46) 1.459(8) yes
C(46) C(47) 1.371(7) yes
C(46) C(48) 1.406(8) yes
C(48) C(49) 1.383(8) yes
C(50) C(51) 1.461(8) yes
C(50) C(54) 1.450(7) yes
C(51) C(52) 1.334(8) yes
C(52) C(53) 1.456(8) yes
C(53) C(54) 1.366(8) yes
C(53) C(55) 1.447(7) yes
C(55) C(56) 1.348(9) yes

loop_
_geom_contact_atom_site_label_1
_geom_contact_atom_site_label_2
_geom_contact_distance
_geom_contact_site_symmetry_2
S(4) C(16) 3.571(5) 1_655
S(6) C(28) 3.595(6) 1_455
C(17) C(17) 3.40(1) 2_765
C(42) C(42) 3.58(1) 2_666
C(52) C(55) 3.589(8) 2_677

loop_
_geom_torsion_atom_site_label_1
_geom_torsion_atom_site_label_2
_geom_torsion_atom_site_label_3
_geom_torsion_atom_site_label_4
_geom_torsion
_geom_torsion_publ_flag
S(1) C(12) C(8) C(1) 2.0(10) yes
S(1) C(12) C(8) C(9) -179.2(5) yes
S(1) C(12) C(11) C(10) 179.6(4) yes
S(1) C(12) C(11) C(13) -0.3(6) yes
S(1) C(14) C(13) C(11) -1.4(6) yes
S(2) C(5) C(1) C(2) 179.5(5) yes
S(2) C(5) C(1) C(8) 0.9(9) yes
S(2) C(5) C(4) C(3) 179.8(4) yes
S(2) C(5) C(4) C(6) 0.2(6) yes
S(2) C(57) C(6) C(4) 0.7(6) yes
S(3) C(26) C(22) C(15) 0.9(9) yes
S(3) C(26) C(22) C(23) -179.1(5) yes
S(3) C(26) C(25) C(24) 178.9(3) yes
S(3) C(26) C(25) C(27) 0.9(6) yes
S(3) C(28) C(27) C(25) 0.6(6) yes
S(4) C(19) C(15) C(16) -179.9(5) yes
S(4) C(19) C(15) C(22) 1.1(10) yes
S(4) C(19) C(18) C(17) -179.2(4) yes
S(4) C(19) C(18) C(20) 0.6(6) yes
S(4) C(21) C(20) C(18) -0.3(6) yes
S(5) C(33) C(29) C(30) -179.3(5) yes
S(5) C(33) C(29) C(36) 1.6(9) yes
S(5) C(33) C(32) C(31) 179.4(3) yes
S(5) C(33) C(32) C(34) -2.0(6) yes
S(5) C(35) C(34) C(32) -0.5(6) yes
S(6) C(40) C(36) C(29) -1.4(9) yes
S(6) C(40) C(36) C(37) 176.1(4) yes
S(6) C(40) C(39) C(38) -178.4(3) yes
S(6) C(40) C(39) C(41) 0.4(5) yes
S(6) C(42) C(41) C(39) 0.3(5) yes
S(7) C(54) C(50) C(43) 2.6(8) yes
S(7) C(54) C(50) C(51) -178.2(4) yes
S(7) C(54) C(53) C(52) 178.9(3) yes
S(7) C(54) C(53) C(55) -0.7(5) yes
S(7) C(56) C(55) C(53) -2.0(6) yes
S(8) C(47) C(43) C(44) 178.0(5) yes
S(8) C(47) C(43) C(50) -3.5(9) yes
S(8) C(47) C(46) C(45) -179.5(3) yes
S(8) C(47) C(46) C(48) 1.2(5) yes
S(8) C(49) C(48) C(46) 0.8(5) yes
C(1) C(2) C(3) C(4) -1.1(6) yes
C(1) C(5) S(2) C(57) -179.6(6) yes
C(1) C(5) C(4) C(3) -0.3(6) yes
C(1) C(5) C(4) C(6) -179.9(4) yes
C(1) C(8) C(9) C(10) 178.7(5) yes
C(1) C(8) C(12) C(11) -178.8(5) yes
C(2) C(1) C(5) C(4) -0.3(5) yes
C(2) C(1) C(8) C(9) 1.5(8) yes
C(2) C(1) C(8) C(12) -180.0(5) yes
C(2) C(3) C(4) C(5) 0.9(6) yes
C(2) C(3) C(4) C(6) -179.7(6) yes
C(3) C(2) C(1) C(5) 0.8(6) yes
C(3) C(2) C(1) C(8) 179.5(5) yes
C(3) C(4) C(6) C(57) 180.0(6) yes
C(4) C(5) S(2) C(57) 0.1(4) yes
C(4) C(5) C(1) C(8) -178.8(5) yes
C(5) S(2) C(57) C(6) -0.5(4) yes
C(5) C(1) C(8) C(9) 179.7(5) yes
C(5) C(1) C(8) C(12) -1.7(9) yes
C(5) C(4) C(6) C(57) -0.6(6) yes
C(8) C(9) C(10) C(11) 0.3(6) yes
C(8) C(12) S(1) C(14) 178.8(6) yes
C(8) C(12) C(11) C(10) 0.2(6) yes
C(8) C(12) C(11) C(13) -179.8(4) yes
C(9) C(8) C(12) C(11) 0.0(6) yes
C(9) C(10) C(11) C(12) -0.3(6) yes
C(9) C(10) C(11) C(13) 179.6(6) yes
C(10) C(9) C(8) C(12) -0.2(6) yes
C(10) C(11) C(13) C(14) -178.8(6) yes
C(11) C(12) S(1) C(14) -0.5(4) yes
C(12) S(1) C(14) C(13) 1.1(5) yes
C(12) C(11) C(13) C(14) 1.1(6) yes
C(15) C(16) C(17) C(18) 1.8(6) yes
C(15) C(19) S(4) C(21) 179.8(6) yes
C(15) C(19) C(18) C(17) 0.5(6) yes
C(15) C(19) C(18) C(20) -179.7(4) yes
C(15) C(22) C(23) C(24) -178.9(5) yes
C(15) C(22) C(26) C(25) 179.4(5) yes
C(16) C(15) C(19) C(18) 0.6(6) yes
C(16) C(15) C(22) C(23) 1.2(8) yes
C(16) C(15) C(22) C(26) -178.8(5) yes
C(16) C(17) C(18) C(19) -1.5(6) yes
C(16) C(17) C(18) C(20) 178.8(6) yes
C(17) C(16) C(15) C(19) -1.5(6) yes
C(17) C(16) C(15) C(22) 177.7(5) yes
C(17) C(18) C(20) C(21) 179.5(6) yes
C(18) C(19) S(4) C(21) -0.6(4) yes
C(18) C(19) C(15) C(22) -178.5(5) yes
C(19) S(4) C(21) C(20) 0.5(5) yes
C(19) C(15) C(22) C(23) -180.0(5) yes
C(19) C(15) C(22) C(26) 0.0(9) yes
C(19) C(18) C(20) C(21) -0.2(7) yes
C(22) C(23) C(24) C(25) -1.2(6) yes
C(22) C(26) S(3) C(28) 178.0(6) yes
C(22) C(26) C(25) C(24) -0.1(6) yes
C(22) C(26) C(25) C(27) -178.0(4) yes
C(23) C(22) C(26) C(25) -0.6(5) yes
C(23) C(24) C(25) C(26) 0.8(6) yes
C(23) C(24) C(25) C(27) 178.0(6) yes
C(24) C(23) C(22) C(26) 1.1(6) yes
C(24) C(25) C(27) C(28) -178.0(6) yes
C(25) C(26) S(3) C(28) -0.5(4) yes
C(26) S(3) C(28) C(27) -0.1(4) yes
C(26) C(25) C(27) C(28) -0.9(6) yes
C(29) C(30) C(31) C(32) -0.3(6) yes
C(29) C(33) S(5) C(35) -179.6(6) yes
C(29) C(33) C(32) C(31) 0.1(5) yes
C(29) C(33) C(32) C(34) 178.7(4) yes
C(29) C(36) C(37) C(38) 178.1(5) yes
C(29) C(36) C(40) C(39) -176.5(5) yes
C(30) C(29) C(33) C(32) -0.3(5) yes
C(30) C(29) C(36) C(37) 1.4(8) yes
C(30) C(29) C(36) C(40) 178.4(5) yes
C(30) C(31) C(32) C(33) 0.1(6) yes
C(30) C(31) C(32) C(34) -177.9(6) yes
C(31) C(30) C(29) C(33) 0.4(6) yes
C(31) C(30) C(29) C(36) 179.5(5) yes
C(31) C(32) C(34) C(35) 179.6(6) yes
C(32) C(33) S(5) C(35) 1.5(4) yes
C(32) C(33) C(29) C(36) -179.4(5) yes
C(33) S(5) C(35) C(34) -0.5(4) yes
C(33) C(29) C(36) C(37) -179.7(5) yes
C(33) C(29) C(36) C(40) -2.7(9) yes
C(33) C(32) C(34) C(35) 1.6(6) yes
C(36) C(37) C(38) C(39) -1.5(6) yes
C(36) C(40) S(6) C(42) -175.2(5) yes
C(36) C(40) C(39) C(38) -1.9(5) yes
C(36) C(40) C(39) C(41) 176.9(4) yes
C(37) C(36) C(40) C(39) 1.0(5) yes
C(37) C(38) C(39) C(40) 2.1(6) yes
C(37) C(38) C(39) C(41) -176.2(6) yes
C(38) C(37) C(36) C(40) 0.4(5) yes
C(38) C(39) C(41) C(42) 177.8(6) yes
C(39) C(40) S(6) C(42) -0.2(4) yes
C(40) S(6) C(42) C(41) -0.1(4) yes
C(40) C(39) C(41) C(42) -0.4(6) yes
C(43) C(44) C(45) C(46) -1.6(6) yes
C(43) C(47) S(8) C(49) -178.7(6) yes
C(43) C(47) C(46) C(45) -0.8(5) yes
C(43) C(47) C(46) C(48) 179.9(4) yes
C(43) C(50) C(51) C(52) 179.3(5) yes
C(43) C(50) C(54) C(53) -179.5(5) yes
C(44) C(43) C(47) C(46) -0.1(5) yes
C(44) C(43) C(50) C(51) -1.2(7) yes
C(44) C(43) C(50) C(54) 177.8(4) yes
C(44) C(45) C(46) C(47) 1.5(6) yes
C(44) C(45) C(46) C(48) -179.4(6) yes
C(45) C(44) C(43) C(47) 1.0(5) yes
C(45) C(44) C(43) C(50) -177.5(5) yes
C(45) C(46) C(48) C(49) 179.7(6) yes
C(46) C(47) S(8) C(49) -0.6(4) yes
C(46) C(47) C(43) C(50) 178.4(5) yes
C(47) S(8) C(49) C(48) -0.1(4) yes
C(47) C(43) C(50) C(51) -179.4(5) yes
C(47) C(43) C(50) C(54) -0.3(8) yes
C(47) C(46) C(48) C(49) -1.3(6) yes
C(50) C(51) C(52) C(53) 0.2(6) yes
C(50) C(54) S(7) C(56) 177.6(5) yes
C(50) C(54) C(53) C(52) 0.4(5) yes
C(50) C(54) C(53) C(55) -179.3(4) yes
C(51) C(50) C(54) C(53) -0.3(5) yes
C(51) C(52) C(53) C(54) -0.4(6) yes
C(51) C(52) C(53) C(55) 179.2(6) yes
C(52) C(51) C(50) C(54) 0.0(5) yes
C(52) C(53) C(55) C(56) -177.8(6) yes
C(53) C(54) S(7) C(56) -0.4(4) yes
C(54) S(7) C(56) C(55) 1.5(5) yes
C(54) C(53) C(55) C(56) 1.8(6) yes
C(54) C(53) C(55) C(56) 1.8(6) yes
